data_4504140
loop_
_publ_author_name
'Kodama, Koichi'
'Kobayashi, Yuka'
'Saigo, Kazuhiko'

_publ_section_title
;
 Role of the Relative Molecular Length of the Components in Ternary
 Inclusion Crystals in the Chiral Recognition and Assembly of
 Supramolecular Helical Architectures
;
_journal_issue 5
_journal_name_full 'Crystal Growth &amp; Design'
_journal_page_first 935
_journal_paper_doi 10.1021/cg060849c
_journal_volume 7
_journal_year 2007
_chemical_absolute_configuration rm
_chemical_formula_sum 'C31 H35 N O4'
_chemical_formula_weight 485.60
_space_group_IT_number 19
_symmetry_cell_setting orthorhombic
_symmetry_space_group_name_Hall 'P 2ac 2ab'
_symmetry_space_group_name_H-M 'P 21 21 21'
_atom_sites_solution_hydrogens geom
_atom_sites_solution_primary direct
_atom_sites_solution_secondary difmap
_audit_creation_method SHELXL-97
_cell_angle_alpha 90.00
_cell_angle_beta 90.00
_cell_angle_gamma 90.00
_cell_formula_units_Z 4
_cell_length_a 6.026(7)
_cell_length_b 13.604(16)
_cell_length_c 31.80(4)
_cell_measurement_reflns_used 2707
_cell_measurement_temperature 103(2)
_cell_measurement_theta_max 30.9975
_cell_measurement_theta_min 1.6277
_cell_volume 2607(5)
_computing_structure_refinement 'SHELXL-97 (Sheldrick, 1997)'
_computing_structure_solution 'SHELXS-97 (Sheldrick, 1990)'
_diffrn_ambient_temperature 103(2)
_diffrn_measured_fraction_theta_full 0.977
_diffrn_measured_fraction_theta_max 0.977
_diffrn_radiation_monochromator graphite
_diffrn_radiation_source 'fine-focus sealed tube'
_diffrn_radiation_type MoK\a
_diffrn_radiation_wavelength 0.71070
_diffrn_reflns_av_R_equivalents 0.1084
_diffrn_reflns_av_sigmaI/netI 0.1350
_diffrn_reflns_limit_h_max 6
_diffrn_reflns_limit_h_min -6
_diffrn_reflns_limit_k_max 16
_diffrn_reflns_limit_k_min -15
_diffrn_reflns_limit_l_max 37
_diffrn_reflns_limit_l_min -37
_diffrn_reflns_number 14759
_diffrn_reflns_theta_full 25.00
_diffrn_reflns_theta_max 25.00
_diffrn_reflns_theta_min 1.63
_exptl_absorpt_coefficient_mu 0.081
_exptl_absorpt_correction_T_max 0.9960
_exptl_absorpt_correction_T_min 0.9606
_exptl_absorpt_correction_type multi-scan
_exptl_crystal_colour colorless
_exptl_crystal_density_diffrn 1.237
_exptl_crystal_density_method 'not measured'
_exptl_crystal_description needle
_exptl_crystal_F_000 1040
_exptl_crystal_size_max 0.50
_exptl_crystal_size_mid 0.10
_exptl_crystal_size_min 0.05
_refine_diff_density_max 0.339
_refine_diff_density_min -0.332
_refine_diff_density_rms 0.088
_refine_ls_abs_structure_details 'Flack H D (1983), Acta Cryst. A39, 876-881'
_refine_ls_abs_structure_Flack 1(4)
_refine_ls_extinction_method none
_refine_ls_goodness_of_fit_ref 1.111
_refine_ls_hydrogen_treatment constr
_refine_ls_matrix_type full
_refine_ls_number_parameters 329
_refine_ls_number_reflns 4423
_refine_ls_number_restraints 0
_refine_ls_restrained_S_all 1.111
_refine_ls_R_factor_all 0.1726
_refine_ls_R_factor_gt 0.1158
_refine_ls_shift/su_max 0.002
_refine_ls_shift/su_mean 0.000
_refine_ls_structure_factor_coef Fsqd
_refine_ls_weighting_details 'calc w=1/[\s^2^(Fo^2^)+(0.1320P)^2^+0.5630P] where P=(Fo^2^+2Fc^2^)/3'
_refine_ls_weighting_scheme calc
_refine_ls_wR_factor_gt 0.2521
_refine_ls_wR_factor_ref 0.3019
_reflns_number_gt 2592
_reflns_number_total 4423
_reflns_threshold_expression >2sigma(I)
_cod_data_source_file cg060849csi20061127_100443.cif
_cod_data_source_block (1S,2R)-1_2c_(R)-3a
_cod_depositor_comments
;
The following automatic conversions were performed:
'_atom_site_symetry_multiplicity' tag replaced with
'_atom_site_symmetry_multiplicity'.

Automatic conversion script
Id: cif_correct_tags 1440 2010-10-19 06:21:57Z saulius 

The following automatic conversions were performed:

'_exptl_absorpt_correction_type' value 'Multi-scan' changed to
'multi-scan' according to
/home/saulius/struct/CIF-dictionaries/cif_core.dic dictionary named
'cif_core.dic' version 2.4.1 from 2010-06-29.

Automatic conversion script
Id: cif_fix_values 1715 2011-07-08 13:25:40Z adriana 
;
_cod_original_sg_symbol_H-M P212121
_cod_database_code 4504140

loop_
_symmetry_equiv_pos_as_xyz
'x, y, z'
'-x+1/2, -y, z+1/2'
'x+1/2, -y+1/2, -z'
'-x, y+1/2, -z+1/2'

loop_
_atom_site_label
_atom_site_type_symbol
_atom_site_fract_x
_atom_site_fract_y
_atom_site_fract_z
_atom_site_U_iso_or_equiv
_atom_site_adp_type
_atom_site_occupancy
_atom_site_symmetry_multiplicity
_atom_site_calc_flag
_atom_site_refinement_flags
O1 O -0.1275(8) 0.1865(4) 0.61822(15) 0.0424(14) Uani 1 1 d .
H31 H -0.2284 0.2396 0.6116 0.064 Uiso 1 1 calc R
O2 O 0.6147(8) 0.3144(4) 0.57445(16) 0.0427(13) Uani 1 1 d .
O3 O 0.2802(8) 0.3192(4) 0.54542(16) 0.0442(14) Uani 1 1 d .
O4 O 0.0764(8) 0.0828(4) 0.55317(16) 0.0417(13) Uani 1 1 d .
H32 H -0.0058 0.1011 0.5781 0.063 Uiso 1 1 calc R
C37 C 0.1994(12) -0.0386(6) 0.4750(2) 0.0385(19) Uani 1 1 d .
H1 H 0.0852 0.0094 0.4765 0.046 Uiso 1 1 calc R
C6 C 0.1616(14) 0.6342(6) 0.6991(2) 0.048(2) Uani 1 1 d .
H2 H 0.2804 0.6843 0.7007 0.057 Uiso 1 1 calc R
H3 H 0.1592 0.5993 0.7264 0.057 Uiso 1 1 calc R
C7 C 0.3026(12) 0.0733(5) 0.5633(2) 0.0363(18) Uani 1 1 d .
H4 H 0.3491 0.1330 0.5794 0.044 Uiso 1 1 calc R
C8 C 0.5208(13) -0.1809(6) 0.4709(2) 0.040(2) Uani 1 1 d .
H5 H 0.6309 -0.2308 0.4704 0.049 Uiso 1 1 calc R
C9 C 0.6168(13) -0.1029(6) 0.6337(2) 0.041(2) Uani 1 1 d .
H6 H 0.7503 -0.1032 0.6496 0.049 Uiso 1 1 calc R
C10 C -0.1388(12) 0.2670(5) 0.6870(2) 0.0350(18) Uani 1 1 d .
N1 N 0.3913(9) 0.1597(4) 0.49647(19) 0.0350(15) Uani 1 1 d .
H33 H 0.4155 0.2218 0.5146 0.052 Uiso 1 1 calc R
H34 H 0.2293 0.1581 0.4859 0.052 Uiso 1 1 calc R
H35 H 0.4980 0.1612 0.4711 0.052 Uiso 1 1 calc R
C12 C 0.3273(13) -0.1935(5) 0.4494(2) 0.0401(19) Uani 1 1 d .
H7 H 0.3048 -0.2505 0.4326 0.048 Uiso 1 1 calc R
C13 C 0.3498(12) 0.4210(5) 0.6052(2) 0.0363(18) Uani 1 1 d .
C14 C -0.0052(12) 0.2104(5) 0.6552(2) 0.0327(18) Uani 1 1 d .
H8 H 0.1285 0.2496 0.6472 0.039 Uiso 1 1 calc R
C15 C 0.1397(11) 0.4630(5) 0.6042(2) 0.0339(17) Uani 1 1 d .
H9 H 0.0354 0.4436 0.5834 0.041 Uiso 1 1 calc R
C16 C 0.4367(12) 0.0694(5) 0.5226(2) 0.0352(18) Uani 1 1 d .
H10 H 0.5971 0.0712 0.5306 0.042 Uiso 1 1 calc R
C17 C -0.0564(14) 0.6870(6) 0.6942(3) 0.056(2) Uani 1 1 d .
H11 H -0.0628 0.7179 0.6664 0.084 Uiso 1 1 calc R
H12 H -0.0698 0.7376 0.7159 0.084 Uiso 1 1 calc R
H13 H -0.1785 0.6398 0.6970 0.084 Uiso 1 1 calc R
C18 C 0.4898(13) 0.4502(6) 0.6373(2) 0.0388(19) Uani 1 1 d .
H14 H 0.6327 0.4209 0.6390 0.047 Uiso 1 1 calc R
C19 C 0.2250(13) -0.0976(6) 0.5893(2) 0.041(2) Uani 1 1 d .
H15 H 0.0897 -0.0968 0.5740 0.049 Uiso 1 1 calc R
C20 C 0.4327(12) 0.5186(5) 0.6663(2) 0.0377(18) Uani 1 1 d .
H16 H 0.5367 0.5373 0.6872 0.045 Uiso 1 1 calc R
C21 C -0.0569(16) 0.3500(6) 0.7069(3) 0.053(2) Uani 1 1 d .
H17 H 0.0856 0.3737 0.6991 0.063 Uiso 1 1 calc R
C22 C 0.4018(12) -0.0219(5) 0.4964(2) 0.0313(17) Uani 1 1 d .
C23 C 0.0832(13) 0.5337(6) 0.6340(2) 0.042(2) Uani 1 1 d .
H18 H -0.0585 0.5640 0.6322 0.050 Uiso 1 1 calc R
C24 C 0.4149(12) 0.3455(5) 0.5728(2) 0.0338(18) Uani 1 1 d .
C25 C 0.3583(13) -0.0169(5) 0.5894(2) 0.0328(17) Uani 1 1 d .
C26 C -0.3522(12) 0.2360(6) 0.6979(2) 0.045(2) Uani 1 1 d .
H19 H -0.4168 0.1808 0.6843 0.055 Uiso 1 1 calc R
C27 C 0.0684(13) 0.1132(6) 0.6737(2) 0.044(2) Uani 1 1 d .
H20 H -0.0620 0.0755 0.6825 0.066 Uiso 1 1 calc R
H21 H 0.1643 0.1253 0.6980 0.066 Uiso 1 1 calc R
H22 H 0.1508 0.0759 0.6524 0.066 Uiso 1 1 calc R
C28 C 0.5577(12) -0.0940(5) 0.4939(2) 0.0341(17) Uani 1 1 d .
H23 H 0.6952 -0.0855 0.5080 0.041 Uiso 1 1 calc R
C29 C -0.382(2) 0.3640(8) 0.7489(3) 0.080(4) Uani 1 1 d .
H24 H -0.4622 0.3947 0.7710 0.096 Uiso 1 1 calc R
C30 C 0.5570(13) -0.0203(5) 0.6117(2) 0.0383(19) Uani 1 1 d .
H25 H 0.6523 0.0353 0.6118 0.046 Uiso 1 1 calc R
C31 C 0.1647(13) -0.1227(6) 0.4522(2) 0.044(2) Uani 1 1 d .
H26 H 0.0272 -0.1322 0.4382 0.053 Uiso 1 1 calc R
C32 C 0.2245(13) 0.5613(6) 0.6657(2) 0.042(2) Uani 1 1 d .
C33 C 0.4866(15) -0.1839(6) 0.6329(3) 0.050(2) Uani 1 1 d .
H27 H 0.5335 -0.2420 0.6468 0.060 Uiso 1 1 calc R
C34 C 0.2871(14) -0.1825(6) 0.6120(3) 0.049(2) Uani 1 1 d .
H28 H 0.1919 -0.2381 0.6128 0.059 Uiso 1 1 calc R
C35 C -0.173(2) 0.3993(7) 0.7373(3) 0.066(3) Uani 1 1 d .
H29 H -0.1123 0.4563 0.7503 0.079 Uiso 1 1 calc R
C36 C -0.4687(17) 0.2858(8) 0.7285(3) 0.064(3) Uani 1 1 d .
H30 H -0.6143 0.2646 0.7355 0.077 Uiso 1 1 calc R

loop_
_atom_site_aniso_label
_atom_site_aniso_U_11
_atom_site_aniso_U_22
_atom_site_aniso_U_33
_atom_site_aniso_U_23
_atom_site_aniso_U_13
_atom_site_aniso_U_12
O1 0.044(3) 0.037(3) 0.047(3) 0.000(2) 0.003(3) 0.007(3)
O2 0.034(3) 0.038(3) 0.056(3) 0.004(3) 0.001(3) 0.000(3)
O3 0.039(3) 0.045(3) 0.049(3) -0.012(3) -0.003(3) 0.007(3)
O4 0.028(3) 0.049(3) 0.048(3) -0.009(3) 0.000(2) 0.000(3)
C37 0.036(4) 0.032(5) 0.048(5) 0.012(4) 0.007(4) 0.004(4)
C6 0.063(6) 0.034(5) 0.046(5) -0.005(4) 0.013(4) -0.012(5)
C7 0.032(4) 0.035(5) 0.043(4) -0.010(3) 0.006(3) 0.001(4)
C8 0.044(5) 0.035(5) 0.043(4) 0.001(4) 0.011(4) 0.012(4)
C9 0.037(5) 0.044(5) 0.041(4) -0.005(4) 0.004(3) -0.007(4)
C10 0.047(5) 0.024(4) 0.034(4) 0.016(3) -0.005(4) -0.001(4)
N1 0.038(4) 0.023(3) 0.044(4) 0.000(3) 0.011(3) -0.004(3)
C12 0.056(5) 0.025(4) 0.039(4) 0.001(3) 0.004(4) 0.007(4)
C13 0.033(4) 0.034(4) 0.043(4) 0.000(3) -0.010(3) 0.003(4)
C14 0.031(4) 0.023(4) 0.044(4) 0.000(3) 0.004(3) 0.002(3)
C15 0.029(4) 0.032(4) 0.041(4) 0.000(3) -0.010(3) -0.002(4)
C16 0.032(4) 0.032(4) 0.042(4) -0.010(3) 0.002(3) -0.005(4)
C17 0.051(5) 0.039(5) 0.077(6) -0.019(5) 0.017(5) -0.005(5)
C18 0.043(5) 0.032(5) 0.041(4) 0.010(4) -0.002(4) 0.000(4)
C19 0.038(5) 0.050(5) 0.035(4) 0.001(4) -0.005(3) 0.000(4)
C20 0.035(5) 0.034(4) 0.044(4) 0.001(4) -0.006(3) 0.004(4)
C21 0.065(6) 0.043(6) 0.051(5) 0.010(4) -0.009(5) 0.010(5)
C22 0.035(4) 0.023(4) 0.035(4) 0.004(3) -0.006(3) -0.002(4)
C23 0.047(5) 0.028(4) 0.049(5) 0.002(4) 0.003(4) 0.013(4)
C24 0.032(4) 0.023(4) 0.047(4) 0.008(3) 0.003(4) -0.010(4)
C25 0.044(5) 0.027(4) 0.027(4) -0.002(3) 0.011(3) -0.003(4)
C26 0.039(5) 0.046(5) 0.051(5) 0.000(4) -0.005(4) 0.013(4)
C27 0.049(5) 0.046(5) 0.037(4) -0.003(4) -0.002(4) 0.012(4)
C28 0.030(4) 0.037(5) 0.035(4) 0.004(3) 0.004(3) 0.005(4)
C29 0.128(11) 0.076(8) 0.036(5) -0.007(5) -0.002(6) 0.058(9)
C30 0.044(5) 0.023(4) 0.049(5) -0.002(4) -0.005(4) -0.007(4)
C31 0.040(5) 0.042(5) 0.050(5) 0.005(4) -0.003(4) -0.004(4)
C32 0.052(5) 0.045(5) 0.030(4) -0.004(4) 0.007(4) -0.017(4)
C33 0.062(6) 0.027(5) 0.061(6) -0.002(4) -0.004(5) 0.009(5)
C34 0.048(5) 0.050(5) 0.051(5) -0.006(4) 0.011(4) -0.013(5)
C35 0.102(9) 0.037(5) 0.058(6) -0.014(5) -0.030(6) 0.027(6)
C36 0.073(7) 0.079(8) 0.041(5) 0.016(5) 0.000(5) 0.042(6)

loop_
_atom_type_symbol
_atom_type_description
_atom_type_scat_dispersion_real
_atom_type_scat_dispersion_imag
_atom_type_scat_source
C C 0.0033 0.0016 'International Tables Vol C Tables 4.2.6.8 and 6.1.1.4'
H H 0.0000 0.0000 'International Tables Vol C Tables 4.2.6.8 and 6.1.1.4'
N N 0.0061 0.0033 'International Tables Vol C Tables 4.2.6.8 and 6.1.1.4'
O O 0.0106 0.0060 'International Tables Vol C Tables 4.2.6.8 and 6.1.1.4'

loop_
_geom_angle_atom_site_label_1
_geom_angle_atom_site_label_2
_geom_angle_atom_site_label_3
_geom_angle
C14 O1 H31 109.5
C7 O4 H32 109.5
C31 C37 C22 121.4(7)
C31 C37 H1 119.3
C22 C37 H1 119.3
C32 C6 C17 117.5(7)
C32 C6 H2 107.9
C17 C6 H2 107.9
C32 C6 H3 107.9
C17 C6 H3 107.9
H2 C6 H3 107.2
O4 C7 C25 114.4(6)
O4 C7 C16 108.8(6)
C25 C7 C16 108.6(6)
O4 C7 H4 108.3
C25 C7 H4 108.3
C16 C7 H4 108.3
C12 C8 C28 120.1(7)
C12 C8 H5 120.0
C28 C8 H5 120.0
C33 C9 C30 120.3(7)
C33 C9 H6 119.8
C30 C9 H6 119.8
C21 C10 C26 117.4(8)
C21 C10 C14 122.3(7)
C26 C10 C14 120.3(7)
C16 N1 H33 109.5
C16 N1 H34 109.5
H33 N1 H34 109.5
C16 N1 H35 109.5
H33 N1 H35 109.5
H34 N1 H35 109.5
C8 C12 C31 119.2(7)
C8 C12 H7 120.4
C31 C12 H7 120.4
C18 C13 C15 117.0(7)
C18 C13 C24 122.8(7)
C15 C13 C24 120.2(7)
O1 C14 C10 113.2(6)
O1 C14 C27 105.8(6)
C10 C14 C27 110.1(6)
O1 C14 H8 109.2
C10 C14 H8 109.2
C27 C14 H8 109.2
C13 C15 C23 119.5(7)
C13 C15 H9 120.2
C23 C15 H9 120.2
N1 C16 C22 109.9(5)
N1 C16 C7 110.0(6)
C22 C16 C7 115.0(6)
N1 C16 H10 107.2
C22 C16 H10 107.2
C7 C16 H10 107.2
C6 C17 H11 109.5
C6 C17 H12 109.5
H11 C17 H12 109.5
C6 C17 H13 109.5
H11 C17 H13 109.5
H12 C17 H13 109.5
C20 C18 C13 123.0(8)
C20 C18 H14 118.5
C13 C18 H14 118.5
C25 C19 C34 120.2(7)
C25 C19 H15 119.9
C34 C19 H15 119.9
C18 C20 C32 120.7(7)
C18 C20 H16 119.7
C32 C20 H16 119.7
C35 C21 C10 122.7(9)
C35 C21 H17 118.6
C10 C21 H17 118.6
C28 C22 C37 116.8(7)
C28 C22 C16 122.0(6)
C37 C22 C16 121.2(7)
C32 C23 C15 122.5(7)
C32 C23 H18 118.8
C15 C23 H18 118.8
O3 C24 O2 123.4(7)
O3 C24 C13 120.3(7)
O2 C24 C13 116.2(7)
C19 C25 C30 118.8(7)
C19 C25 C7 121.4(7)
C30 C25 C7 119.7(7)
C36 C26 C10 119.7(9)
C36 C26 H19 120.1
C10 C26 H19 120.1
C14 C27 H20 109.5
C14 C27 H21 109.5
H20 C27 H21 109.5
C14 C27 H22 109.5
H20 C27 H22 109.5
H21 C27 H22 109.5
C22 C28 C8 121.8(7)
C22 C28 H23 119.1
C8 C28 H23 119.1
C36 C29 C35 119.6(10)
C36 C29 H24 120.2
C35 C29 H24 120.2
C9 C30 C25 120.9(7)
C9 C30 H25 119.6
C25 C30 H25 119.6
C37 C31 C12 120.6(7)
C37 C31 H26 119.7
C12 C31 H26 119.7
C23 C32 C20 117.2(7)
C23 C32 C6 123.0(8)
C20 C32 C6 119.8(7)
C9 C33 C34 120.4(8)
C9 C33 H27 119.8
C34 C33 H27 119.8
C33 C34 C19 119.3(8)
C33 C34 H28 120.3
C19 C34 H28 120.3
C21 C35 C29 118.5(9)
C21 C35 H29 120.8
C29 C35 H29 120.8
C29 C36 C26 121.9(10)
C29 C36 H30 119.1
C26 C36 H30 119.1

loop_
_geom_bond_atom_site_label_1
_geom_bond_atom_site_label_2
_geom_bond_distance
O1 C14 1.426(8)
O1 H31 0.9669
O2 C24 1.277(9)
O3 C24 1.242(8)
O4 C7 1.406(8)
O4 H32 0.9669
C37 C31 1.370(10)
C37 C22 1.415(10)
C37 H1 0.9500
C6 C32 1.503(10)
C6 C17 1.506(12)
C6 H2 0.9900
C6 H3 0.9900
C7 C25 1.519(9)
C7 C16 1.526(9)
C7 H4 1.0000
C8 C12 1.364(11)
C8 C28 1.406(10)
C8 H5 0.9500
C9 C33 1.353(11)
C9 C30 1.371(10)
C9 H6 0.9500
C10 C21 1.385(11)
C10 C26 1.398(10)
C10 C14 1.504(10)
N1 C16 1.508(9)
N1 H33 1.0330
N1 H34 1.0330
N1 H35 1.0330
C12 C31 1.377(10)
C12 H7 0.9500
C13 C18 1.382(10)
C13 C15 1.390(10)
C13 C24 1.508(10)
C14 C27 1.513(10)
C14 H8 1.0000
C15 C23 1.390(10)
C15 H9 0.9500
C16 C22 1.510(9)
C16 H10 1.0000
C17 H11 0.9800
C17 H12 0.9800
C17 H13 0.9800
C18 C20 1.355(10)
C18 H14 0.9500
C19 C25 1.361(10)
C19 C34 1.412(10)
C19 H15 0.9500
C20 C32 1.383(11)
C20 H16 0.9500
C21 C35 1.369(13)
C21 H17 0.9500
C22 C28 1.361(9)
C23 C32 1.373(10)
C23 H18 0.9500
C25 C30 1.394(10)
C26 C36 1.379(11)
C26 H19 0.9500
C27 H20 0.9800
C27 H21 0.9800
C27 H22 0.9800
C28 H23 0.9500
C29 C36 1.350(14)
C29 C35 1.399(16)
C29 H24 0.9500
C30 H25 0.9500
C31 H26 0.9500
C33 C34 1.374(11)
C33 H27 0.9500
C34 H28 0.9500
C35 H29 0.9500
C36 H30 0.9500

loop_
_geom_torsion_atom_site_label_1
_geom_torsion_atom_site_label_2
_geom_torsion_atom_site_label_3
_geom_torsion_atom_site_label_4
_geom_torsion
C28 C8 C12 C31 -3.3(11)
C21 C10 C14 O1 -133.7(7)
C26 C10 C14 O1 47.3(9)
C21 C10 C14 C27 108.1(8)
C26 C10 C14 C27 -70.9(8)
C18 C13 C15 C23 2.3(11)
C24 C13 C15 C23 -179.1(7)
O4 C7 C16 N1 56.8(7)
C25 C7 C16 N1 -178.1(6)
O4 C7 C16 C22 -68.0(8)
C25 C7 C16 C22 57.1(8)
C15 C13 C18 C20 -1.9(11)
C24 C13 C18 C20 179.5(7)
C13 C18 C20 C32 1.8(12)
C26 C10 C21 C35 2.3(11)
C14 C10 C21 C35 -176.7(7)
C31 C37 C22 C28 -1.4(10)
C31 C37 C22 C16 -178.1(7)
N1 C16 C22 C28 128.8(7)
C7 C16 C22 C28 -106.3(8)
N1 C16 C22 C37 -54.6(8)
C7 C16 C22 C37 70.2(9)
C13 C15 C23 C32 -2.8(11)
C18 C13 C24 O3 177.5(7)
C15 C13 C24 O3 -1.1(11)
C18 C13 C24 O2 -5.2(10)
C15 C13 C24 O2 176.3(7)
C34 C19 C25 C30 0.7(10)
C34 C19 C25 C7 176.4(6)
O4 C7 C25 C19 23.4(9)
C16 C7 C25 C19 -98.3(8)
O4 C7 C25 C30 -161.0(6)
C16 C7 C25 C30 77.3(8)
C21 C10 C26 C36 -2.2(11)
C14 C10 C26 C36 176.9(7)
C37 C22 C28 C8 0.5(10)
C16 C22 C28 C8 177.2(6)
C12 C8 C28 C22 1.9(11)
C33 C9 C30 C25 2.2(12)
C19 C25 C30 C9 -0.7(11)
C7 C25 C30 C9 -176.4(7)
C22 C37 C31 C12 -0.1(11)
C8 C12 C31 C37 2.5(11)
C15 C23 C32 C20 2.5(11)
C15 C23 C32 C6 -177.2(7)
C18 C20 C32 C23 -2.0(11)
C18 C20 C32 C6 177.7(7)
C17 C6 C32 C23 -7.2(11)
C17 C6 C32 C20 173.1(7)
C30 C9 C33 C34 -3.7(12)
C9 C33 C34 C19 3.7(12)
C25 C19 C34 C33 -2.2(11)
C10 C21 C35 C29 0.4(13)
C36 C29 C35 C21 -3.3(14)
C35 C29 C36 C26 3.5(14)
C10 C26 C36 C29 -0.7(12)
